data_7157173
loop_
_publ_author_name
'Burgoyne, Morgan M.'
'MacDougall, Thomas M.'
'Haines, Zachary N.'
'Conrad, Jordan W.'
'Calhoun, Larry A.'
'Decken, Andreas'
'Dyker, Adam'

_publ_section_title
;
 A Strong Organic Electron Donor Incorporating Highly \p-Donating
 Triphenylphosphonium Ylidyl Substituents
;
_journal_name_full 'Organic &amp; Biomolecular Chemistry'
_journal_paper_doi 10.1039/C9OB01984G
_journal_year 2019
_chemical_absolute_configuration ad
_chemical_formula_sum 'C25 H23 F6 N P2'
_chemical_formula_weight 513.38
_space_group_IT_number 1
_space_group_name_Hall 'P 1'
_space_group_name_H-M_alt 'P 1'
_symmetry_cell_setting triclinic
_symmetry_Int_Tables_number 1
_symmetry_space_group_name_Hall 'P 1'
_symmetry_space_group_name_H-M 'P 1'
_atom_sites_solution_hydrogens geom
_atom_sites_solution_primary direct
_atom_sites_solution_secondary difmap
_audit_creation_method SHELXL-2013
_audit_update_record
;
2019-07-21 deposited with the CCDC.    2019-10-30 downloaded from the CCDC.
;
_cell_angle_alpha 78.697(9)
_cell_angle_beta 76.144(8)
_cell_angle_gamma 69.086(9)
_cell_formula_units_Z 1
_cell_length_a 7.773(5)
_cell_length_b 8.960(6)
_cell_length_c 9.546(6)
_cell_measurement_reflns_used 4498
_cell_measurement_temperature 173(2)
_cell_measurement_theta_max 28.04
_cell_measurement_theta_min 2.22
_cell_volume 598.5(7)
_computing_cell_refinement 'Bruker SMART'
_computing_data_collection 'Bruker SMART'
_computing_data_reduction 'Bruker SAINT'
_computing_molecular_graphics 'Bruker SHELXTL (Sheldrick, 2008)'
_computing_publication_material 'Bruker SHELXTL (Sheldrick, 2008)'
_computing_structure_refinement 'SHELXL-2013 (Sheldrick, 2013)'
_computing_structure_solution 'SHELXS-97 (Sheldrick, 2008)'
_diffrn_ambient_temperature 173(2)
_diffrn_measured_fraction_theta_full 0.995
_diffrn_measured_fraction_theta_max 0.957
_diffrn_measurement_device_type 'Bruker AXS SMART1000/P4'
_diffrn_measurement_method '\f and \w scans'
_diffrn_radiation_monochromator graphite
_diffrn_radiation_probe x-ray
_diffrn_radiation_type MoK\a
_diffrn_radiation_wavelength 0.71073
_diffrn_reflns_av_R_equivalents 0.0370
_diffrn_reflns_av_sigmaI/netI 0.0656
_diffrn_reflns_Laue_measured_fraction_full 0.995
_diffrn_reflns_Laue_measured_fraction_max 0.957
_diffrn_reflns_limit_h_max 9
_diffrn_reflns_limit_h_min -9
_diffrn_reflns_limit_k_max 11
_diffrn_reflns_limit_k_min -11
_diffrn_reflns_limit_l_max 12
_diffrn_reflns_limit_l_min -12
_diffrn_reflns_number 6798
_diffrn_reflns_point_group_measured_fraction_full 0.995
_diffrn_reflns_point_group_measured_fraction_max 0.957
_diffrn_reflns_theta_full 25.000
_diffrn_reflns_theta_max 27.499
_diffrn_reflns_theta_min 2.21
_diffrn_source 'fine-focus sealed tube'
_diffrn_source_type K760
_diffrn_standards_decay_% 0
_diffrn_standards_interval_count 0
_diffrn_standards_interval_time 0
_diffrn_standards_number 0
_exptl_absorpt_coefficient_mu 0.242
_exptl_absorpt_correction_T_max 0.9762
_exptl_absorpt_correction_T_min 0.8682
_exptl_absorpt_correction_type multi-scan
_exptl_absorpt_process_details 'SADABS (Sheldrick, 2008)'
_exptl_crystal_colour Colourless
_exptl_crystal_density_diffrn 1.424
_exptl_crystal_density_method 'not measured'
_exptl_crystal_description Irregular
_exptl_crystal_F_000 264
_exptl_crystal_recrystallization_method 'Vapour deposition'
_exptl_crystal_size_max 0.60
_exptl_crystal_size_mid 0.40
_exptl_crystal_size_min 0.10
_refine_diff_density_max 0.535
_refine_diff_density_min -0.352
_refine_diff_density_rms 0.083
_refine_ls_abs_structure_details 'Flack H D (1983), Acta Cryst. A39, 876-881'
_refine_ls_abs_structure_Flack 0.13(11)
_refine_ls_extinction_method none
_refine_ls_goodness_of_fit_ref 1.100
_refine_ls_hydrogen_treatment constr
_refine_ls_matrix_type full
_refine_ls_number_parameters 321
_refine_ls_number_reflns 4901
_refine_ls_number_restraints 9
_refine_ls_restrained_S_all 1.104
_refine_ls_R_factor_all 0.0692
_refine_ls_R_factor_gt 0.0566
_refine_ls_shift/su_max 0.001
_refine_ls_shift/su_mean 0.000
_refine_ls_structure_factor_coef Fsqd
_refine_ls_weighting_details 'calc w=1/[\s^2^(Fo^2^)+(0.0901P)^2^] where P=(Fo^2^+2Fc^2^)/3'
_refine_ls_weighting_scheme calc
_refine_ls_wR_factor_gt 0.1433
_refine_ls_wR_factor_ref 0.1536
_reflns_Friedel_coverage 1.000
_reflns_Friedel_fraction_full 0.996
_reflns_Friedel_fraction_max 0.957
_reflns_number_gt 4133
_reflns_number_total 4901
_reflns_threshold_expression 'I > 2\s(I)'
_cod_data_source_file c9ob01984g2.cif
_cod_data_source_block ad170764
_cod_original_cell_volume 598.5(6)
_cod_database_code 7157173
_shelx_space_group_comment
;
The symmetry employed for this shelxl refinement is uniquely defined
by the following loop, which should always be used as a source of
symmetry information in preference to the above space-group names.
They are only intended as comments.
;
_shelxl_version_number 2013-2

loop_
_space_group_symop_operation_xyz
'x, y, z'

loop_
_atom_site_label
_atom_site_type_symbol
_atom_site_fract_x
_atom_site_fract_y
_atom_site_fract_z
_atom_site_U_iso_or_equiv
_atom_site_adp_type
_atom_site_occupancy
_atom_site_site_symmetry_order
_atom_site_calc_flag
_atom_site_refinement_flags_posn
_atom_site_refinement_flags_adp
_atom_site_refinement_flags_occupancy
_atom_site_disorder_assembly
_atom_site_disorder_group
P1 P 0.27301(14) 0.53987(12) 0.45552(12) 0.0312(3) Uani 1 1 d . . . . .
C1 C 0.1685(6) 0.4438(5) 0.6107(5) 0.0350(10) Uani 1 1 d . . . . .
H1 H 0.2491 0.3487 0.6551 0.042 Uiso 1 1 calc R U . . .
C2 C -0.0210(6) 0.4901(6) 0.6783(5) 0.0340(9) Uani 1 1 d . . . . .
C3 C -0.1649(7) 0.6328(6) 0.6357(5) 0.0356(10) Uani 1 1 d . . . . .
H3 H -0.1352 0.7042 0.5532 0.043 Uiso 1 1 calc R U . . .
C4 C -0.3449(7) 0.6681(6) 0.7121(5) 0.0383(10) Uani 1 1 d . . . . .
H4 H -0.4364 0.7657 0.6833 0.046 Uiso 1 1 calc R U . . .
C5 C -0.2676(7) 0.4286(6) 0.8695(6) 0.0414(11) Uani 1 1 d . . . . .
H5 H -0.3052 0.3574 0.9487 0.050 Uiso 1 1 calc R U . . .
C6 C -0.0839(7) 0.3886(6) 0.7998(5) 0.0405(11) Uani 1 1 d . . . . .
H6 H 0.0038 0.2908 0.8331 0.049 Uiso 1 1 calc R U . . .
C7 C -0.5932(8) 0.6113(8) 0.9059(7) 0.0508(14) Uani 1 1 d . . . . .
H7A H -0.6611 0.7238 0.8748 0.076 Uiso 1 1 calc R U . . .
H7B H -0.5951 0.5969 1.0107 0.076 Uiso 1 1 calc R U . . .
H7C H -0.6534 0.5412 0.8846 0.076 Uiso 1 1 calc R U . . .
C8 C 0.5055(6) 0.3985(5) 0.4097(5) 0.0314(9) Uani 1 1 d . . . . .
C9 C 0.6209(7) 0.3572(6) 0.5122(6) 0.0443(12) Uani 1 1 d . . . . .
H9 H 0.5781 0.4086 0.5981 0.053 Uiso 1 1 calc R U . . .
C10 C 0.7991(8) 0.2409(7) 0.4906(7) 0.0528(14) Uani 1 1 d . . . . .
H10 H 0.8772 0.2130 0.5609 0.063 Uiso 1 1 calc R U . . .
C11 C 0.8592(7) 0.1673(6) 0.3646(7) 0.0465(13) Uani 1 1 d . . . . .
H11 H 0.9795 0.0881 0.3484 0.056 Uiso 1 1 calc R U . . .
C12 C 0.7461(7) 0.2082(6) 0.2630(6) 0.0461(13) Uani 1 1 d . . . . .
H12 H 0.7900 0.1572 0.1768 0.055 Uiso 1 1 calc R U . . .
C13 C 0.5670(6) 0.3236(6) 0.2840(5) 0.0366(10) Uani 1 1 d . . . . .
H13 H 0.4893 0.3501 0.2136 0.044 Uiso 1 1 calc R U . . .
C14 C 0.1461(6) 0.5903(6) 0.3062(5) 0.0366(10) Uani 1 1 d . . . . .
C15 C 0.0948(8) 0.4703(8) 0.2684(7) 0.0487(13) Uani 1 1 d . . . . .
H15 H 0.1289 0.3647 0.3191 0.058 Uiso 1 1 calc R U . . .
C16 C -0.0065(9) 0.5062(9) 0.1559(7) 0.0602(16) Uani 1 1 d . . . . .
H16 H -0.0386 0.4246 0.1283 0.072 Uiso 1 1 calc R U . . .
C17 C -0.0589(8) 0.6599(9) 0.0860(6) 0.0576(16) Uani 1 1 d . . . . .
H17 H -0.1318 0.6852 0.0124 0.069 Uiso 1 1 calc R U . . .
C18 C -0.0069(9) 0.7803(8) 0.1210(7) 0.0574(16) Uani 1 1 d . . . . .
H18 H -0.0435 0.8862 0.0712 0.069 Uiso 1 1 calc R U . . .
C19 C 0.0996(8) 0.7434(6) 0.2302(6) 0.0474(13) Uani 1 1 d . . . . .
H19 H 0.1398 0.8232 0.2521 0.057 Uiso 1 1 calc R U . . .
C20 C 0.3061(7) 0.7225(5) 0.4789(5) 0.0365(10) Uani 1 1 d . . . . .
C21 C 0.4416(9) 0.7805(7) 0.3810(6) 0.0502(13) Uani 1 1 d . . . . .
H21 H 0.5185 0.7211 0.3036 0.060 Uiso 1 1 calc R U . . .
C22 C 0.4651(11) 0.9218(8) 0.3953(7) 0.0628(17) Uani 1 1 d . . . . .
H22 H 0.5565 0.9600 0.3281 0.075 Uiso 1 1 calc R U . . .
C23 C 0.3526(11) 1.0086(7) 0.5103(8) 0.0619(19) Uani 1 1 d . . . . .
H23 H 0.3680 1.1057 0.5221 0.074 Uiso 1 1 calc R U . . .
C24 C 0.2193(9) 0.9525(7) 0.6061(7) 0.0547(16) Uani 1 1 d . . . . .
H24 H 0.1432 1.0122 0.6835 0.066 Uiso 1 1 calc R U . . .
C25 C 0.1934(7) 0.8110(6) 0.5925(6) 0.0445(12) Uani 1 1 d . . . . .
H25 H 0.1004 0.7746 0.6594 0.053 Uiso 1 1 calc R U . . .
N1 N -0.3964(6) 0.5688(5) 0.8266(5) 0.0395(9) Uani 1 1 d . . . . .
P2 P 0.4487(2) 0.07408(17) 0.95433(16) 0.0509(4) Uani 1 1 d . . . . .
F2 F 0.3922(11) 0.2553(6) 0.8894(7) 0.120(2) Uani 1 1 d . . . . .
F1 F 0.5061(7) -0.1099(5) 1.0220(6) 0.0862(14) Uani 1 1 d . . . . .
F3 F 0.548(3) 0.112(2) 1.0615(16) 0.153(7) Uani 0.6 1 d D . P A 1
F4 F 0.644(2) 0.018(2) 0.838(2) 0.180(7) Uani 0.6 1 d D . P A 1
F5 F 0.350(3) 0.039(2) 0.8459(17) 0.153(7) Uani 0.6 1 d D . P A 1
F6 F 0.267(2) 0.104(2) 1.056(2) 0.180(7) Uani 0.6 1 d D . P A 1
F3A F 0.626(2) 0.0848(19) 0.992(2) 0.101(5) Uani 0.4 1 d D . P A 2
F4A F 0.547(3) 0.039(2) 0.8065(16) 0.121(6) Uani 0.4 1 d D . P A 2
F5A F 0.269(2) 0.0536(19) 0.920(3) 0.101(5) Uani 0.4 1 d D . P A 2
F6A F 0.318(3) 0.112(3) 1.1153(17) 0.121(6) Uani 0.4 1 d D . P A 2

loop_
_atom_site_aniso_label
_atom_site_aniso_U_11
_atom_site_aniso_U_22
_atom_site_aniso_U_33
_atom_site_aniso_U_23
_atom_site_aniso_U_13
_atom_site_aniso_U_12
P1 0.0281(5) 0.0331(6) 0.0282(6) -0.0118(4) -0.0004(4) -0.0039(4)
C1 0.029(2) 0.033(2) 0.033(2) -0.0071(18) 0.0001(19) -0.0007(18)
C2 0.030(2) 0.038(2) 0.030(2) -0.0118(18) 0.0008(19) -0.0079(18)
C3 0.031(2) 0.040(2) 0.032(2) -0.0057(18) -0.0024(19) -0.0086(18)
C4 0.033(2) 0.042(2) 0.033(2) -0.0080(19) -0.006(2) -0.0038(19)
C5 0.040(3) 0.050(3) 0.031(2) -0.006(2) 0.001(2) -0.014(2)
C6 0.040(3) 0.044(3) 0.029(2) -0.009(2) -0.002(2) -0.005(2)
C7 0.037(3) 0.059(3) 0.044(3) -0.008(3) 0.006(2) -0.008(2)
C8 0.029(2) 0.030(2) 0.032(2) -0.0109(17) 0.0017(18) -0.0071(16)
C9 0.037(3) 0.047(3) 0.047(3) -0.022(2) -0.008(2) -0.003(2)
C10 0.034(3) 0.058(3) 0.065(4) -0.027(3) -0.016(3) 0.001(2)
C11 0.030(2) 0.043(3) 0.060(3) -0.021(2) -0.003(2) 0.001(2)
C12 0.040(3) 0.043(3) 0.044(3) -0.022(2) 0.006(2) -0.002(2)
C13 0.031(2) 0.041(3) 0.035(2) -0.014(2) -0.001(2) -0.0067(19)
C14 0.024(2) 0.049(3) 0.031(2) -0.016(2) 0.0021(18) -0.0039(19)
C15 0.047(3) 0.059(3) 0.047(3) -0.002(2) -0.013(3) -0.025(3)
C16 0.055(4) 0.085(5) 0.055(4) -0.003(3) -0.016(3) -0.037(3)
C17 0.033(3) 0.091(5) 0.039(3) -0.017(3) -0.007(2) -0.005(3)
C18 0.055(3) 0.055(3) 0.041(3) -0.011(2) -0.016(3) 0.014(3)
C19 0.051(3) 0.041(3) 0.040(3) -0.018(2) -0.009(2) 0.004(2)
C20 0.043(3) 0.030(2) 0.034(2) -0.0103(18) -0.009(2) -0.0044(19)
C21 0.071(4) 0.045(3) 0.039(3) -0.007(2) -0.006(3) -0.026(3)
C22 0.096(5) 0.055(3) 0.050(4) 0.003(3) -0.020(4) -0.040(4)
C23 0.085(5) 0.036(3) 0.075(5) -0.009(3) -0.041(4) -0.013(3)
C24 0.055(3) 0.046(3) 0.063(4) -0.029(3) -0.027(3) 0.007(3)
C25 0.033(2) 0.050(3) 0.043(3) -0.022(2) -0.010(2) 0.006(2)
N1 0.034(2) 0.046(2) 0.033(2) -0.0132(17) 0.0029(18) -0.0076(18)
P2 0.0706(10) 0.0429(7) 0.0456(8) -0.0083(6) -0.0300(8) -0.0123(7)
F2 0.198(7) 0.060(3) 0.124(5) 0.018(3) -0.098(5) -0.039(3)
F1 0.096(3) 0.055(2) 0.111(4) 0.001(2) -0.042(3) -0.019(2)
F3 0.27(2) 0.130(7) 0.119(9) -0.008(6) -0.129(11) -0.078(11)
F4 0.112(8) 0.146(9) 0.195(15) -0.002(10) 0.041(9) 0.008(7)
F5 0.27(2) 0.130(7) 0.119(9) -0.008(6) -0.129(11) -0.078(11)
F6 0.112(8) 0.146(9) 0.195(15) -0.002(10) 0.041(9) 0.008(7)
F3A 0.100(7) 0.065(5) 0.165(16) 0.012(8) -0.096(10) -0.026(5)
F4A 0.133(12) 0.125(9) 0.053(5) -0.040(5) 0.011(6) 0.018(8)
F5A 0.100(7) 0.065(5) 0.165(16) 0.012(8) -0.096(10) -0.026(5)
F6A 0.133(12) 0.125(9) 0.053(5) -0.040(5) 0.011(6) 0.018(8)

loop_
_atom_type_symbol
_atom_type_description
_atom_type_scat_dispersion_real
_atom_type_scat_dispersion_imag
_atom_type_scat_source
C C 0.0033 0.0016 'International Tables Vol C Tables 4.2.6.8 and 6.1.1.4'
H H 0.0000 0.0000 'International Tables Vol C Tables 4.2.6.8 and 6.1.1.4'
N N 0.0061 0.0033 'International Tables Vol C Tables 4.2.6.8 and 6.1.1.4'
F F 0.0171 0.0103 'International Tables Vol C Tables 4.2.6.8 and 6.1.1.4'
P P 0.1023 0.0942 'International Tables Vol C Tables 4.2.6.8 and 6.1.1.4'

loop_
_geom_angle_atom_site_label_1
_geom_angle_atom_site_label_2
_geom_angle_atom_site_label_3
_geom_angle
C1 P1 C8 104.4(2)
C1 P1 C20 115.6(2)
C8 P1 C20 105.9(2)
C1 P1 C14 112.9(2)
C8 P1 C14 111.3(2)
C20 P1 C14 106.7(2)
C2 C1 P1 127.7(4)
C2 C1 H1 116.2
P1 C1 H1 116.2
C1 C2 C3 125.9(4)
C1 C2 C6 119.6(4)
C3 C2 C6 114.5(4)
C4 C3 C2 120.9(5)
C4 C3 H3 119.5
C2 C3 H3 119.5
N1 C4 C3 122.1(4)
N1 C4 H4 118.9
C3 C4 H4 118.9
N1 C5 C6 120.8(5)
N1 C5 H5 119.6
C6 C5 H5 119.6
C5 C6 C2 121.8(5)
C5 C6 H6 119.1
C2 C6 H6 119.1
N1 C7 H7A 109.5
N1 C7 H7B 109.5
H7A C7 H7B 109.5
N1 C7 H7C 109.5
H7A C7 H7C 109.5
H7B C7 H7C 109.5
C13 C8 C9 119.8(4)
C13 C8 P1 123.2(4)
C9 C8 P1 116.8(3)
C10 C9 C8 121.0(5)
C10 C9 H9 119.5
C8 C9 H9 119.5
C11 C10 C9 118.7(5)
C11 C10 H10 120.7
C9 C10 H10 120.7
C12 C11 C10 120.5(5)
C12 C11 H11 119.7
C10 C11 H11 119.7
C11 C12 C13 121.3(5)
C11 C12 H12 119.4
C13 C12 H12 119.4
C8 C13 C12 118.7(5)
C8 C13 H13 120.6
C12 C13 H13 120.6
C19 C14 C15 119.9(5)
C19 C14 P1 121.5(4)
C15 C14 P1 118.6(4)
C14 C15 C16 120.0(6)
C14 C15 H15 120.0
C16 C15 H15 120.0
C17 C16 C15 119.5(6)
C17 C16 H16 120.3
C15 C16 H16 120.3
C16 C17 C18 121.2(6)
C16 C17 H17 119.4
C18 C17 H17 119.4
C19 C18 C17 119.5(6)
C19 C18 H18 120.3
C17 C18 H18 120.3
C14 C19 C18 119.9(5)
C14 C19 H19 120.1
C18 C19 H19 120.1
C25 C20 C21 118.9(5)
C25 C20 P1 120.4(4)
C21 C20 P1 120.7(3)
C22 C21 C20 121.3(5)
C22 C21 H21 119.3
C20 C21 H21 119.3
C21 C22 C23 119.2(6)
C21 C22 H22 120.4
C23 C22 H22 120.4
C24 C23 C22 119.7(6)
C24 C23 H23 120.2
C22 C23 H23 120.2
C23 C24 C25 121.7(5)
C23 C24 H24 119.1
C25 C24 H24 119.1
C24 C25 C20 119.2(5)
C24 C25 H25 120.4
C20 C25 H25 120.4
C4 N1 C5 119.8(4)
C4 N1 C7 120.4(4)
C5 N1 C7 119.8(4)
F4A P2 F3A 91.5(10)
F6 P2 F5 86.6(9)
F6 P2 F3 93.9(9)
F5 P2 F3 178.8(7)
F4A P2 F2 86.4(8)
F6 P2 F2 90.5(8)
F3A P2 F2 90.7(7)
F5 P2 F2 89.8(7)
F3 P2 F2 89.1(7)
F6 P2 F4 171.7(10)
F5 P2 F4 87.5(8)
F3 P2 F4 92.1(9)
F2 P2 F4 95.4(7)
F4A P2 F5A 89.0(9)
F3A P2 F5A 177.0(7)
F2 P2 F5A 92.3(6)
F4A P2 F1 94.1(8)
F6 P2 F1 89.2(8)
F3A P2 F1 89.0(6)
F5 P2 F1 90.6(7)
F3 P2 F1 90.4(7)
F2 P2 F1 179.4(3)
F4 P2 F1 85.0(7)
F5A P2 F1 88.0(6)
F4A P2 F6A 173.7(10)
F3A P2 F6A 94.8(9)
F2 P2 F6A 93.6(9)
F5A P2 F6A 84.7(9)
F1 P2 F6A 86.0(8)

loop_
_geom_bond_atom_site_label_1
_geom_bond_atom_site_label_2
_geom_bond_distance
P1 C1 1.737(5)
P1 C8 1.808(5)
P1 C20 1.807(5)
P1 C14 1.820(5)
C1 C2 1.404(6)
C1 H1 0.9500
C2 C3 1.430(7)
C2 C6 1.430(7)
C3 C4 1.370(7)
C3 H3 0.9500
C4 N1 1.345(7)
C4 H4 0.9500
C5 N1 1.358(7)
C5 C6 1.373(7)
C5 H5 0.9500
C6 H6 0.9500
C7 N1 1.484(7)
C7 H7A 0.9800
C7 H7B 0.9800
C7 H7C 0.9800
C8 C13 1.390(6)
C8 C9 1.393(7)
C9 C10 1.401(7)
C9 H9 0.9500
C10 C11 1.386(8)
C10 H10 0.9500
C11 C12 1.374(8)
C11 H11 0.9500
C12 C13 1.403(7)
C12 H12 0.9500
C13 H13 0.9500
C14 C19 1.385(8)
C14 C15 1.404(8)
C15 C16 1.402(8)
C15 H15 0.9500
C16 C17 1.370(10)
C16 H16 0.9500
C17 C18 1.398(10)
C17 H17 0.9500
C18 C19 1.402(8)
C18 H18 0.9500
C19 H19 0.9500
C20 C25 1.399(6)
C20 C21 1.408(8)
C21 C22 1.378(8)
C21 H21 0.9500
C22 C23 1.401(10)
C22 H22 0.9500
C23 C24 1.379(10)
C23 H23 0.9500
C24 C25 1.387(8)
C24 H24 0.9500
C25 H25 0.9500
P2 F4A 1.470(13)
P2 F6 1.479(17)
P2 F3A 1.549(14)
P2 F5 1.559(12)
P2 F3 1.572(13)
P2 F2 1.562(5)
P2 F4 1.633(15)
P2 F5A 1.592(14)
P2 F1 1.590(4)
P2 F6A 1.650(15)
